data_4032746
loop_
_publ_author_name
'Yu, Yulan'
'Cai, Zhiqiang'
'Yuan, Weiwen'
'Liu, Ping'
'Sun, Peipei'

_publ_section_title
;
 Radical Addition/Insertion/Cyclization Cascade Reaction To Assemble
 Phenanthridines from N-Arylacrylamide Using Cyano as a Bridge under
 Photoredox Catalysis.
;
_journal_issue 15
_journal_name_full 'The Journal of organic chemistry'
_journal_page_first 8148
_journal_page_last 8156
_journal_paper_doi 10.1021/acs.joc.7b01447
_journal_volume 82
_journal_year 2017
_chemical_formula_sum 'C20 H16 F N3 O'
_chemical_formula_weight 333.36
_space_group_crystal_system monoclinic
_space_group_IT_number 14
_space_group_name_Hall '-P 2ybc'
_space_group_name_H-M_alt 'P 1 21/c 1'
_symmetry_space_group_name_Hall '-P 2ybc'
_symmetry_space_group_name_H-M 'P 1 21/c 1'
_atom_sites_solution_hydrogens geom
_audit_creation_method SHELXL-2014/7
_cell_angle_alpha 90
_cell_angle_beta 108.266(6)
_cell_angle_gamma 90
_cell_formula_units_Z 4
_cell_length_a 7.571(2)
_cell_length_b 18.848(6)
_cell_length_c 12.151(4)
_cell_measurement_reflns_used 1311
_cell_measurement_temperature 296(2)
_cell_measurement_theta_max 27.30
_cell_measurement_theta_min 2.79
_cell_volume 1646.6(9)
_computing_cell_refinement 'Bruker SAINT'
_computing_data_collection 'Bruker APEX2'
_computing_data_reduction 'Bruker SAINT'
_computing_molecular_graphics 'Bruker SHELXTL'
_computing_publication_material 'Bruker SHELXTL'
_computing_structure_refinement 'SHELXL-2014 (Sheldrick 2014)'
_computing_structure_solution 'SHELXS-97 (Sheldrick 2008)'
_diffrn_ambient_temperature 296(2)
_diffrn_measured_fraction_theta_full 0.999
_diffrn_measured_fraction_theta_max 0.999
_diffrn_measurement_device_type 'Bruker APEX-II CCD'
_diffrn_measurement_method '\f and \w scans'
_diffrn_radiation_type MoK\a
_diffrn_radiation_wavelength 0.71073
_diffrn_reflns_av_R_equivalents 0.0553
_diffrn_reflns_av_unetI/netI 0.0571
_diffrn_reflns_Laue_measured_fraction_full 0.999
_diffrn_reflns_Laue_measured_fraction_max 0.999
_diffrn_reflns_limit_h_max 9
_diffrn_reflns_limit_h_min -8
_diffrn_reflns_limit_k_max 22
_diffrn_reflns_limit_k_min -21
_diffrn_reflns_limit_l_max 13
_diffrn_reflns_limit_l_min -14
_diffrn_reflns_number 9157
_diffrn_reflns_point_group_measured_fraction_full 0.999
_diffrn_reflns_point_group_measured_fraction_max 0.999
_diffrn_reflns_theta_full 25.010
_diffrn_reflns_theta_max 25.010
_diffrn_reflns_theta_min 2.069
_exptl_absorpt_coefficient_mu 0.093
_exptl_crystal_colour
;
;
_exptl_crystal_density_diffrn 1.345
_exptl_crystal_description
;
;
_exptl_crystal_F_000 696
_exptl_crystal_size_max 0.270
_exptl_crystal_size_mid 0.250
_exptl_crystal_size_min 0.220
_refine_diff_density_max 0.174
_refine_diff_density_min -0.234
_refine_diff_density_rms 0.038
_refine_ls_extinction_method none
_refine_ls_goodness_of_fit_ref 1.037
_refine_ls_hydrogen_treatment constr
_refine_ls_matrix_type full
_refine_ls_number_parameters 228
_refine_ls_number_reflns 2904
_refine_ls_number_restraints 0
_refine_ls_restrained_S_all 1.037
_refine_ls_R_factor_all 0.1156
_refine_ls_R_factor_gt 0.0585
_refine_ls_shift/su_max 0.000
_refine_ls_shift/su_mean 0.000
_refine_ls_structure_factor_coef Fsqd
_refine_ls_weighting_details 'w=1/[\s^2^(Fo^2^)+(0.0796P)^2^+0.0879P] where P=(Fo^2^+2Fc^2^)/3'
_refine_ls_weighting_scheme calc
_refine_ls_wR_factor_gt 0.1414
_refine_ls_wR_factor_ref 0.1719
_reflns_Friedel_coverage 0.000
_reflns_number_gt 1567
_reflns_number_total 2904
_reflns_threshold_expression 'I > 2\s(I)'
_cod_data_source_file jo7b01447_si_002.cif
_cod_data_source_block 20170329py_0m_a
_cod_database_code 4032746
_shelx_shelxl_version_number 2014/7
_shelx_space_group_comment
;
The symmetry employed for this shelxl refinement is uniquely defined
by the following loop, which should always be used as a source of
symmetry information in preference to the above space-group names.
They are only intended as comments.
;
_shelx_estimated_absorpt_t_min 0.975
_shelx_estimated_absorpt_t_max 0.980

loop_
_space_group_symop_operation_xyz
'x, y, z'
'-x, y+1/2, -z+1/2'
'-x, -y, -z'
'x, -y-1/2, z-1/2'

loop_
_atom_site_label
_atom_site_type_symbol
_atom_site_fract_x
_atom_site_fract_y
_atom_site_fract_z
_atom_site_U_iso_or_equiv
_atom_site_adp_type
_atom_site_occupancy
_atom_site_site_symmetry_order
_atom_site_calc_flag
_atom_site_refinement_flags_posn
_atom_site_refinement_flags_adp
C1 C 0.7458(4) 0.58758(14) 0.3076(3) 0.0545(8) Uani 1 1 d . .
C2 C 0.7686(5) 0.65251(15) 0.2569(3) 0.0703(10) Uani 1 1 d . .
H2 H 0.7580 0.6551 0.1787 0.084 Uiso 1 1 calc R U
C3 C 0.8057(5) 0.71033(18) 0.3234(4) 0.0861(12) Uani 1 1 d . .
C4 C 0.8255(5) 0.7096(2) 0.4392(4) 0.0929(13) Uani 1 1 d . .
H4 H 0.8512 0.7514 0.4821 0.112 Uiso 1 1 calc R U
C5 C 0.8071(5) 0.6470(2) 0.4913(3) 0.0798(11) Uani 1 1 d . .
H5 H 0.8201 0.6462 0.5700 0.096 Uiso 1 1 calc R U
C6 C 0.7682(4) 0.58311(15) 0.4256(3) 0.0572(8) Uani 1 1 d . .
C7 C 0.7494(4) 0.51489(16) 0.4741(2) 0.0534(8) Uani 1 1 d . .
C8 C 0.7713(5) 0.5028(2) 0.5906(3) 0.0748(10) Uani 1 1 d . .
H8 H 0.8000 0.5404 0.6428 0.090 Uiso 1 1 calc R U
C9 C 0.7509(5) 0.4365(2) 0.6285(3) 0.0822(11) Uani 1 1 d . .
H9 H 0.7646 0.4299 0.7066 0.099 Uiso 1 1 calc R U
C10 C 0.7102(5) 0.3778(2) 0.5548(3) 0.0706(10) Uani 1 1 d . .
H10 H 0.6972 0.3331 0.5835 0.085 Uiso 1 1 calc R U
C11 C 0.6895(4) 0.38722(16) 0.4387(2) 0.0515(7) Uani 1 1 d . .
C12 C 0.7070(4) 0.45623(14) 0.3981(2) 0.0436(7) Uani 1 1 d . .
C13 C 0.6768(4) 0.46868(13) 0.2778(2) 0.0418(7) Uani 1 1 d . .
C14 C 0.6015(4) 0.40947(13) 0.1931(2) 0.0438(7) Uani 1 1 d . .
C15 C 0.3858(4) 0.41630(15) 0.1530(3) 0.0598(8) Uani 1 1 d . .
H15A H 0.3413 0.4080 0.2176 0.090 Uiso 1 1 calc R U
H15B H 0.3324 0.3820 0.0935 0.090 Uiso 1 1 calc R U
H15C H 0.3508 0.4632 0.1231 0.090 Uiso 1 1 calc R U
C16 C 0.6637(4) 0.41414(14) 0.0855(2) 0.0487(7) Uani 1 1 d . .
H16A H 0.6086 0.3752 0.0339 0.058 Uiso 1 1 calc R U
H16B H 0.6178 0.4581 0.0451 0.058 Uiso 1 1 calc R U
C17 C 0.8737(4) 0.41138(15) 0.1132(2) 0.0568(8) Uani 1 1 d . .
H17A H 0.9287 0.4531 0.1574 0.068 Uiso 1 1 calc R U
H17B H 0.9219 0.3699 0.1604 0.068 Uiso 1 1 calc R U
C18 C 0.9266(5) 0.40830(16) 0.0071(3) 0.0613(9) Uani 1 1 d . .
C19 C 0.6419(4) 0.33584(14) 0.2468(2) 0.0523(7) Uani 1 1 d . .
C20 C 0.6638(5) 0.25739(16) 0.4091(3) 0.0855(12) Uani 1 1 d . .
H20A H 0.6429 0.2234 0.3475 0.128 Uiso 1 1 calc R U
H20B H 0.5676 0.2532 0.4447 0.128 Uiso 1 1 calc R U
H20C H 0.7824 0.2486 0.4659 0.128 Uiso 1 1 calc R U
F1 F 0.8266(4) 0.77430(10) 0.2755(3) 0.1241(9) Uani 1 1 d . .
N1 N 0.6979(3) 0.52996(11) 0.23415(19) 0.0513(6) Uani 1 1 d . .
N2 N 0.9648(5) 0.40578(18) -0.0756(3) 0.0952(11) Uani 1 1 d . .
N3 N 0.6616(4) 0.32899(11) 0.3624(2) 0.0554(7) Uani 1 1 d . .
O1 O 0.6407(4) 0.28435(11) 0.18685(19) 0.0817(8) Uani 1 1 d . .

loop_
_atom_site_aniso_label
_atom_site_aniso_U_11
_atom_site_aniso_U_22
_atom_site_aniso_U_33
_atom_site_aniso_U_23
_atom_site_aniso_U_13
_atom_site_aniso_U_12
C1 0.051(2) 0.0434(17) 0.070(2) -0.0098(15) 0.0207(17) 0.0042(13)
C2 0.073(3) 0.0404(19) 0.101(3) -0.0068(18) 0.033(2) -0.0040(15)
C3 0.076(3) 0.044(2) 0.138(4) -0.018(2) 0.033(3) -0.0043(17)
C4 0.071(3) 0.057(2) 0.144(4) -0.050(3) 0.024(3) -0.0047(18)
C5 0.061(3) 0.076(3) 0.100(3) -0.041(2) 0.021(2) 0.0013(18)
C6 0.0406(19) 0.0549(19) 0.073(2) -0.0216(16) 0.0136(17) 0.0018(13)
C7 0.0374(18) 0.074(2) 0.0473(16) -0.0160(15) 0.0116(15) 0.0059(14)
C8 0.068(3) 0.102(3) 0.0514(19) -0.018(2) 0.0144(18) 0.007(2)
C9 0.073(3) 0.134(3) 0.0385(17) 0.002(2) 0.0170(18) 0.015(2)
C10 0.070(3) 0.091(2) 0.0541(19) 0.0193(19) 0.0237(18) 0.0095(19)
C11 0.0441(19) 0.067(2) 0.0429(15) 0.0090(15) 0.0122(14) 0.0049(14)
C12 0.0404(17) 0.0498(17) 0.0402(14) -0.0003(13) 0.0121(13) 0.0046(12)
C13 0.0423(18) 0.0389(16) 0.0443(15) 0.0007(12) 0.0137(14) 0.0035(11)
C14 0.0544(19) 0.0377(15) 0.0407(14) 0.0003(11) 0.0168(14) -0.0023(12)
C15 0.052(2) 0.0629(19) 0.0626(18) -0.0030(15) 0.0148(17) -0.0041(14)
C16 0.058(2) 0.0476(16) 0.0395(14) 0.0014(12) 0.0138(14) 0.0031(13)
C17 0.059(2) 0.0658(19) 0.0467(16) 0.0014(14) 0.0182(16) 0.0083(15)
C18 0.064(2) 0.068(2) 0.0538(18) -0.0037(15) 0.0202(18) -0.0041(16)
C19 0.059(2) 0.0431(18) 0.0554(18) 0.0008(14) 0.0180(16) -0.0005(13)
C20 0.101(3) 0.057(2) 0.092(2) 0.0335(19) 0.022(2) -0.0031(19)
F1 0.133(2) 0.0405(12) 0.204(3) -0.0106(14) 0.0611(19) -0.0121(11)
N1 0.0616(18) 0.0372(14) 0.0577(14) -0.0020(11) 0.0222(13) -0.0004(11)
N2 0.089(3) 0.143(3) 0.0627(18) -0.0120(18) 0.0366(19) -0.007(2)
N3 0.0666(18) 0.0444(14) 0.0536(14) 0.0143(11) 0.0168(13) -0.0005(12)
O1 0.130(2) 0.0391(12) 0.0829(15) -0.0055(11) 0.0437(16) 0.0002(12)

loop_
_atom_type_symbol
_atom_type_description
_atom_type_scat_dispersion_real
_atom_type_scat_dispersion_imag
_atom_type_scat_source
C C 0.0033 0.0016 'International Tables Vol C Tables 4.2.6.8 and 6.1.1.4'
H H 0.0000 0.0000 'International Tables Vol C Tables 4.2.6.8 and 6.1.1.4'
F F 0.0171 0.0103 'International Tables Vol C Tables 4.2.6.8 and 6.1.1.4'
N N 0.0061 0.0033 'International Tables Vol C Tables 4.2.6.8 and 6.1.1.4'
O O 0.0106 0.0060 'International Tables Vol C Tables 4.2.6.8 and 6.1.1.4'

loop_
_geom_angle_atom_site_label_1
_geom_angle_atom_site_label_2
_geom_angle_atom_site_label_3
_geom_angle
N1 C1 C6 122.8(3)
N1 C1 C2 116.4(3)
C6 C1 C2 120.8(3)
C3 C2 C1 118.5(3)
C3 C2 H2 120.7
C1 C2 H2 120.7
C2 C3 C4 123.4(4)
C2 C3 F1 119.5(4)
C4 C3 F1 117.1(4)
C5 C4 C3 119.4(3)
C5 C4 H4 120.3
C3 C4 H4 120.3
C4 C5 C6 120.2(4)
C4 C5 H5 119.9
C6 C5 H5 119.9
C1 C6 C5 117.6(3)
C1 C6 C7 118.6(2)
C5 C6 C7 123.8(3)
C8 C7 C12 117.9(3)
C8 C7 C6 124.5(3)
C12 C7 C6 117.6(2)
C9 C8 C7 120.4(3)
C9 C8 H8 119.8
C7 C8 H8 119.8
C8 C9 C10 122.6(3)
C8 C9 H9 118.7
C10 C9 H9 118.7
C11 C10 C9 119.0(3)
C11 C10 H10 120.5
C9 C10 H10 120.5
C10 C11 N3 121.2(3)
C10 C11 C12 118.8(3)
N3 C11 C12 119.9(2)
C7 C12 C11 121.3(2)
C7 C12 C13 118.2(2)
C11 C12 C13 120.5(2)
N1 C13 C12 124.3(2)
N1 C13 C14 116.6(2)
C12 C13 C14 118.9(2)
C13 C14 C19 113.6(2)
C13 C14 C16 113.0(2)
C19 C14 C16 110.2(2)
C13 C14 C15 106.8(2)
C19 C14 C15 105.0(2)
C16 C14 C15 107.6(2)
C14 C15 H15A 109.5
C14 C15 H15B 109.5
H15A C15 H15B 109.5
C14 C15 H15C 109.5
H15A C15 H15C 109.5
H15B C15 H15C 109.5
C17 C16 C14 113.0(2)
C17 C16 H16A 109.0
C14 C16 H16A 109.0
C17 C16 H16B 109.0
C14 C16 H16B 109.0
H16A C16 H16B 107.8
C18 C17 C16 111.2(2)
C18 C17 H17A 109.4
C16 C17 H17A 109.4
C18 C17 H17B 109.4
C16 C17 H17B 109.4
H17A C17 H17B 108.0
N2 C18 C17 179.0(3)
O1 C19 N3 121.2(3)
O1 C19 C14 120.6(2)
N3 C19 C14 117.9(2)
N3 C20 H20A 109.5
N3 C20 H20B 109.5
H20A C20 H20B 109.5
N3 C20 H20C 109.5
H20A C20 H20C 109.5
H20B C20 H20C 109.5
C13 N1 C1 118.4(2)
C19 N3 C11 123.1(2)
C19 N3 C20 118.0(3)
C11 N3 C20 118.8(2)

loop_
_geom_bond_atom_site_label_1
_geom_bond_atom_site_label_2
_geom_bond_distance
C1 N1 1.380(3)
C1 C6 1.392(4)
C1 C2 1.405(4)
C2 C3 1.333(5)
C2 H2 0.9300
C3 C4 1.367(5)
C3 F1 1.369(4)
C4 C5 1.367(5)
C4 H4 0.9300
C5 C6 1.424(4)
C5 H5 0.9300
C6 C7 1.440(4)
C7 C8 1.392(4)
C7 C12 1.412(4)
C8 C9 1.357(5)
C8 H8 0.9300
C9 C10 1.395(5)
C9 H9 0.9300
C10 C11 1.381(4)
C10 H10 0.9300
C11 N3 1.409(3)
C11 C12 1.412(4)
C12 C13 1.426(3)
C13 N1 1.302(3)
C13 C14 1.504(3)
C14 C19 1.523(4)
C14 C16 1.525(3)
C14 C15 1.556(4)
C15 H15A 0.9600
C15 H15B 0.9600
C15 H15C 0.9600
C16 C17 1.520(4)
C16 H16A 0.9700
C16 H16B 0.9700
C17 C18 1.466(4)
C17 H17A 0.9700
C17 H17B 0.9700
C18 N2 1.130(3)
C19 O1 1.212(3)
C19 N3 1.371(3)
C20 N3 1.462(3)
C20 H20A 0.9600
C20 H20B 0.9600
C20 H20C 0.9600
